data_4074553
loop_
_publ_author_name
'Han, Hua'
'Johnson, Samuel A.'

_publ_section_title
;
 Ligand Design for the Assembly of Polynuclear Complexes:&#x00A0;
 Syntheses and Structures of Trinuclear and Tetranuclear Aluminum Alkyl
 Complexes Bearing Tripodal Diamidoselenophosphinito Ligands and a
 Comparison to Related Tripodal Triamidophosphine Complexes
;
_journal_issue 23
_journal_name_full Organometallics
_journal_page_first 5594
_journal_paper_doi 10.1021/om0607447
_journal_volume 25
_journal_year 2006
_chemical_formula_sum 'C27 H39 Al3 N3 P'
_chemical_formula_weight 517.52
_chemical_name_systematic
;
 ?
;
_space_group_IT_number 61
_symmetry_cell_setting orthorhombic
_symmetry_space_group_name_Hall '-P 2ac 2ab'
_symmetry_space_group_name_H-M 'P b c a'
_atom_sites_solution_hydrogens geom
_atom_sites_solution_primary direct
_atom_sites_solution_secondary difmap
_audit_conform_dict_location ftp://ftp.iucr.org/pub/cif_core.dic
_audit_conform_dict_name cif_core.dic
_audit_conform_dict_version 2.3
_audit_creation_date 2006-07-07T00:29:18-00:00
_audit_creation_method 'WinGX routine CIF_UPDATE'
_cell_angle_alpha 90
_cell_angle_beta 90
_cell_angle_gamma 90
_cell_formula_units_Z 8
_cell_length_a 11.8225(13)
_cell_length_b 14.7615(16)
_cell_length_c 33.447(4)
_cell_measurement_reflns_used 8489
_cell_measurement_temperature 293(2)
_cell_measurement_theta_max 28
_cell_measurement_theta_min 2.11
_cell_volume 5837.1(11)
_computing_cell_refinement 'Bruker SMART'
_computing_data_collection 'Bruker SMART'
_computing_data_reduction 'Bruker SAINT'
_computing_molecular_graphics 'Bruker SHELXTL'
_computing_publication_material 'Bruker SHELXTL'
_computing_structure_refinement 'SHELXL-97 (Sheldrick, 1997)'
_computing_structure_solution 'Bruker SHELXTL'
_diffrn_ambient_temperature 293(2)
_diffrn_measured_fraction_theta_full 0.997
_diffrn_measured_fraction_theta_max 0.997
_diffrn_measurement_device_type 'CCD area detector'
_diffrn_measurement_method 'phi and omega scans'
_diffrn_radiation_monochromator graphite
_diffrn_radiation_type MoK\a
_diffrn_radiation_wavelength 0.71073
_diffrn_reflns_av_R_equivalents 0.0426
_diffrn_reflns_av_unetI/netI 0.0245
_diffrn_reflns_limit_h_max 15
_diffrn_reflns_limit_h_min -15
_diffrn_reflns_limit_k_max 19
_diffrn_reflns_limit_k_min -19
_diffrn_reflns_limit_l_max 43
_diffrn_reflns_limit_l_min -42
_diffrn_reflns_number 62133
_diffrn_reflns_theta_full 27.5
_diffrn_reflns_theta_max 27.5
_diffrn_reflns_theta_min 1.22
_exptl_absorpt_coefficient_mu 0.204
_exptl_absorpt_correction_type none
_exptl_crystal_colour colorless
_exptl_crystal_density_diffrn 1.178
_exptl_crystal_density_meas 0
_exptl_crystal_density_method 'not measured'
_exptl_crystal_description cut
_exptl_crystal_F_000 2208
_exptl_crystal_size_max 0.4
_exptl_crystal_size_mid 0.3
_exptl_crystal_size_min 0.2
_refine_diff_density_max 0.389
_refine_diff_density_min -0.241
_refine_diff_density_rms 0.07
_refine_ls_extinction_method none
_refine_ls_goodness_of_fit_ref 1.112
_refine_ls_hydrogen_treatment mixed
_refine_ls_matrix_type full
_refine_ls_number_parameters 313
_refine_ls_number_reflns 6679
_refine_ls_number_restraints 0
_refine_ls_restrained_S_all 1.112
_refine_ls_R_factor_all 0.0555
_refine_ls_R_factor_gt 0.0446
_refine_ls_shift/su_max 0.001
_refine_ls_shift/su_mean 0
_refine_ls_structure_factor_coef Fsqd
_refine_ls_weighting_details 'calc w=1/[\s^2^(Fo^2^)+(0.0571P)^2^+3.0991P] where P=(Fo^2^+2Fc^2^)/3'
_refine_ls_weighting_scheme calc
_refine_ls_wR_factor_gt 0.1079
_refine_ls_wR_factor_ref 0.119
_reflns_number_gt 5618
_reflns_number_total 6679
_reflns_threshold_expression >2sigma(I)
_cod_data_source_file om0607447si20060816_015713.cif
_cod_data_source_block hhphalm
_cod_depositor_comments
;
The following automatic conversions were performed:

'_symmetry_cell_setting' value 'Orthorhombic' changed to
'orthorhombic' according to
/home/saulius/struct/CIF-dictionaries/cif_core.dic dictionary named
'cif_core.dic' version 2.4.1 from 2010-06-29.

Automatic conversion script
Id: cif_fix_values 1715 2011-07-08 13:25:40Z adriana 
;
_cod_original_sg_symbol_H-M Pbca
_cod_database_code 4074553

loop_
_symmetry_equiv_pos_as_xyz
'x, y, z'
'-x+1/2, -y, z+1/2'
'-x, y+1/2, -z+1/2'
'x+1/2, -y+1/2, -z'
'-x, -y, -z'
'x-1/2, y, -z-1/2'
'x, -y-1/2, z-1/2'
'-x-1/2, y-1/2, z'

loop_
_atom_site_label
_atom_site_type_symbol
_atom_site_fract_x
_atom_site_fract_y
_atom_site_fract_z
_atom_site_U_iso_or_equiv
_atom_site_adp_type
_atom_site_occupancy
_atom_site_symmetry_multiplicity
_atom_site_calc_flag
_atom_site_refinement_flags
P1 P 0.81819(4) 0.23487(3) 0.420401(13) 0.02296(12) Uani 1 1 d .
Al1 Al 0.79513(4) 0.35094(3) 0.344473(15) 0.02048(13) Uani 1 1 d .
Al3 Al 0.83948(5) 0.13460(4) 0.480730(17) 0.02879(14) Uani 1 1 d .
Al2 Al 1.01922(4) 0.29023(4) 0.345115(16) 0.02222(13) Uani 1 1 d .
N3 N 0.86897(13) 0.23258(9) 0.33817(4) 0.0207(3) Uani 1 1 d .
C2 C 0.91675(15) 0.33065(12) 0.41891(5) 0.0250(4) Uani 1 1 d .
H2A H 0.8917 0.3757 0.4381 0.03 Uiso 1 1 calc R
H2B H 0.9906 0.3095 0.4275 0.03 Uiso 1 1 calc R
N2 N 0.92935(12) 0.37595(9) 0.37865(4) 0.0218(3) Uani 1 1 d .
N1 N 0.66970(12) 0.33496(10) 0.37550(4) 0.0238(3) Uani 1 1 d .
C16 C 0.85886(15) 0.18179(12) 0.30115(5) 0.0225(3) Uani 1 1 d .
C1 C 0.68203(15) 0.29112(13) 0.41448(5) 0.0255(4) Uani 1 1 d .
H1A H 0.6221 0.2469 0.4178 0.031 Uiso 1 1 calc R
H1B H 0.6736 0.3363 0.4353 0.031 Uiso 1 1 calc R
C10 C 0.97993(15) 0.46529(12) 0.38338(6) 0.0257(4) Uani 1 1 d .
C4 C 0.56138(15) 0.37146(12) 0.36798(6) 0.0245(4) Uani 1 1 d .
C3 C 0.83919(16) 0.17338(12) 0.37304(5) 0.0244(4) Uani 1 1 d .
H3A H 0.899 0.1292 0.3767 0.029 Uiso 1 1 calc R
H3B H 0.7704 0.1405 0.3667 0.029 Uiso 1 1 calc R
C23 C 1.06918(18) 0.34569(14) 0.29535(6) 0.0343(4) Uani 1 1 d .
H23A H 1.1472 0.331 0.2908 0.051 Uiso 1 1 calc R
H23B H 1.0608 0.4103 0.2971 0.051 Uiso 1 1 calc R
H23C H 1.0242 0.3232 0.2736 0.051 Uiso 1 1 calc R
C21 C 0.94610(18) 0.12534(14) 0.28940(7) 0.0356(5) Uani 1 1 d .
H21 H 1.0077 0.1164 0.3062 0.043 Uiso 1 1 calc R
C22 C 0.78039(18) 0.42167(14) 0.29560(6) 0.0315(4) Uani 1 1 d .
H22A H 0.7431 0.386 0.2755 0.047 Uiso 1 1 calc R
H22B H 0.8541 0.4388 0.2863 0.047 Uiso 1 1 calc R
H22C H 0.7366 0.4751 0.3009 0.047 Uiso 1 1 calc R
C17 C 0.76488(18) 0.18933(14) 0.27712(6) 0.0342(4) Uani 1 1 d .
H17 H 0.7034 0.2237 0.2856 0.041 Uiso 1 1 calc R
C13 C 1.07658(18) 0.63691(14) 0.39109(8) 0.0454(6) Uani 1 1 d .
H13 H 1.1083 0.6942 0.3939 0.054 Uiso 1 1 calc R
C11 C 0.9430(2) 0.53694(13) 0.36035(6) 0.0361(5) Uani 1 1 d .
H11 H 0.8848 0.5281 0.3421 0.043 Uiso 1 1 calc R
C20 C 0.9421(2) 0.08218(16) 0.25279(7) 0.0447(6) Uani 1 1 d .
H20 H 1.0016 0.045 0.245 0.054 Uiso 1 1 calc R
C24 C 1.12858(17) 0.21902(15) 0.37512(6) 0.0350(4) Uani 1 1 d .
H24A H 1.1722 0.1827 0.357 0.052 Uiso 1 1 calc R
H24B H 1.0895 0.1803 0.3936 0.052 Uiso 1 1 calc R
H24C H 1.178 0.2589 0.3896 0.052 Uiso 1 1 calc R
C5 C 0.51790(18) 0.37290(16) 0.32923(6) 0.0358(5) Uani 1 1 d .
H5 H 0.5609 0.3496 0.3083 0.043 Uiso 1 1 calc R
C7 C 0.34635(18) 0.44326(17) 0.35156(7) 0.0436(5) Uani 1 1 d .
H7 H 0.2753 0.4674 0.3462 0.052 Uiso 1 1 calc R
C25 C 1.00421(19) 0.11957(18) 0.48032(8) 0.0479(6) Uani 1 1 d .
H25A H 1.0398 0.1778 0.4825 0.072 Uiso 1 1 calc R
H25B H 1.0269 0.0912 0.4558 0.072 Uiso 1 1 calc R
H25C H 1.0266 0.0823 0.5025 0.072 Uiso 1 1 calc R
C18 C 0.7614(2) 0.14589(15) 0.24034(6) 0.0427(5) Uani 1 1 d .
H18 H 0.698 0.1521 0.2241 0.051 Uiso 1 1 calc R
C15 C 1.06673(19) 0.48067(15) 0.41019(9) 0.0474(6) Uani 1 1 d .
H15 H 1.0936 0.4333 0.4259 0.057 Uiso 1 1 calc R
C9 C 0.49314(17) 0.40632(16) 0.39818(6) 0.0373(5) Uani 1 1 d .
H9 H 0.5191 0.4057 0.4244 0.045 Uiso 1 1 calc R
C6 C 0.41200(19) 0.40841(17) 0.32128(7) 0.0448(6) Uani 1 1 d .
H6 H 0.3849 0.4087 0.2952 0.054 Uiso 1 1 calc R
C19 C 0.8509(2) 0.09377(14) 0.22776(6) 0.0402(5) Uani 1 1 d .
H19 H 0.8498 0.0667 0.2027 0.048 Uiso 1 1 calc R
C8 C 0.38778(19) 0.44171(17) 0.38988(7) 0.0457(6) Uani 1 1 d .
H8 H 0.3441 0.4649 0.4106 0.055 Uiso 1 1 calc R
C14 C 1.1141(2) 0.56634(16) 0.41384(10) 0.0564(7) Uani 1 1 d .
H14 H 1.1723 0.5758 0.4321 0.068 Uiso 1 1 calc R
C12 C 0.9917(2) 0.62209(15) 0.36417(7) 0.0448(6) Uani 1 1 d .
H12 H 0.9663 0.6695 0.3482 0.054 Uiso 1 1 calc R
C26 C 0.7474(2) 0.03113(17) 0.46310(9) 0.0555(7) Uani 1 1 d .
H26A H 0.7496 -0.0155 0.4831 0.083 Uiso 1 1 calc R
H26B H 0.777 0.0079 0.4384 0.083 Uiso 1 1 calc R
H26C H 0.6707 0.0505 0.4592 0.083 Uiso 1 1 calc R
C27 C 0.7752(3) 0.2107(2) 0.52244(8) 0.0790(11) Uani 1 1 d .
H27A H 0.7846 0.1817 0.5479 0.118 Uiso 1 1 calc R
H27B H 0.6962 0.2199 0.5173 0.118 Uiso 1 1 calc R
H27C H 0.8133 0.2682 0.5227 0.118 Uiso 1 1 calc R

loop_
_atom_site_aniso_label
_atom_site_aniso_U_11
_atom_site_aniso_U_22
_atom_site_aniso_U_33
_atom_site_aniso_U_23
_atom_site_aniso_U_13
_atom_site_aniso_U_12
P1 0.0266(2) 0.0235(2) 0.0187(2) 0.00351(17) -0.00100(17) 0.00255(18)
Al1 0.0230(3) 0.0189(3) 0.0196(2) 0.00193(19) 0.0002(2) 0.00227(19)
Al3 0.0352(3) 0.0290(3) 0.0222(3) 0.0051(2) -0.0012(2) 0.0031(2)
Al2 0.0225(3) 0.0216(3) 0.0226(3) -0.0008(2) 0.0010(2) 0.0021(2)
N3 0.0257(7) 0.0177(7) 0.0186(7) 0.0005(5) 0.0001(6) 0.0015(6)
C2 0.0273(9) 0.0264(9) 0.0213(8) -0.0017(7) -0.0021(7) 0.0012(7)
N2 0.0247(7) 0.0191(7) 0.0216(7) -0.0003(5) 0.0005(6) 0.0010(6)
N1 0.0234(7) 0.0268(8) 0.0212(7) 0.0038(6) 0.0001(6) 0.0044(6)
C16 0.0281(9) 0.0192(8) 0.0201(8) -0.0005(6) 0.0019(7) -0.0013(7)
C1 0.0264(9) 0.0286(9) 0.0216(8) 0.0034(7) 0.0014(7) 0.0042(7)
C10 0.0228(9) 0.0222(9) 0.0321(9) -0.0052(7) 0.0068(7) 0.0010(7)
C4 0.0230(8) 0.0215(8) 0.0290(9) 0.0034(7) -0.0013(7) 0.0003(7)
C3 0.0311(9) 0.0204(8) 0.0216(8) 0.0028(7) 0.0009(7) 0.0013(7)
C23 0.0376(11) 0.0317(10) 0.0335(10) 0.0026(8) 0.0094(9) 0.0006(8)
C21 0.0306(10) 0.0348(11) 0.0413(11) -0.0138(9) -0.0053(9) 0.0053(8)
C22 0.0377(11) 0.0291(10) 0.0276(9) 0.0077(8) -0.0042(8) -0.0014(8)
C17 0.0374(11) 0.0305(10) 0.0346(10) -0.0065(8) -0.0070(9) 0.0083(8)
C13 0.0338(11) 0.0269(11) 0.0755(17) -0.0157(11) 0.0145(11) -0.0087(9)
C11 0.0487(12) 0.0255(10) 0.0340(11) -0.0004(8) -0.0013(9) -0.0061(9)
C20 0.0396(12) 0.0424(12) 0.0521(14) -0.0249(11) 0.0081(10) 0.0014(10)
C24 0.0301(10) 0.0388(11) 0.0360(11) -0.0025(9) -0.0051(8) 0.0094(9)
C5 0.0304(10) 0.0482(13) 0.0288(10) 0.0026(9) -0.0018(8) 0.0043(9)
C7 0.0247(10) 0.0513(14) 0.0547(14) 0.0128(11) -0.0034(9) 0.0093(9)
C25 0.0400(12) 0.0530(14) 0.0508(14) 0.0184(11) -0.0115(11) 0.0005(11)
C18 0.0570(14) 0.0367(12) 0.0343(11) -0.0045(9) -0.0179(10) 0.0031(10)
C15 0.0363(12) 0.0303(11) 0.0758(17) -0.0053(11) -0.0202(12) 0.0014(9)
C9 0.0321(11) 0.0497(13) 0.0301(10) -0.0010(9) -0.0009(8) 0.0098(9)
C6 0.0338(11) 0.0628(15) 0.0377(12) 0.0112(11) -0.0108(9) 0.0048(11)
C19 0.0604(14) 0.0354(11) 0.0248(10) -0.0099(8) 0.0037(10) -0.0083(10)
C8 0.0332(11) 0.0596(15) 0.0442(12) -0.0008(11) 0.0042(10) 0.0166(10)
C14 0.0333(12) 0.0395(13) 0.096(2) -0.0183(13) -0.0181(13) -0.0040(10)
C12 0.0621(15) 0.0246(10) 0.0477(13) -0.0007(9) 0.0093(11) -0.0073(10)
C26 0.0505(14) 0.0399(13) 0.0760(18) 0.0142(13) -0.0147(14) -0.0087(11)
C27 0.119(3) 0.086(2) 0.0314(13) -0.0017(14) 0.0089(16) 0.049(2)

loop_
_atom_type_symbol
_atom_type_description
_atom_type_scat_dispersion_real
_atom_type_scat_dispersion_imag
_atom_type_scat_source
C C 0.0033 0.0016 'International Tables Vol C Tables 4.2.6.8 and 6.1.1.4'
H H 0 0 'International Tables Vol C Tables 4.2.6.8 and 6.1.1.4'
N N 0.0061 0.0033 'International Tables Vol C Tables 4.2.6.8 and 6.1.1.4'
Al Al 0.0645 0.0514 'International Tables Vol C Tables 4.2.6.8 and 6.1.1.4'
P P 0.1023 0.0942 'International Tables Vol C Tables 4.2.6.8 and 6.1.1.4'

loop_
_geom_angle_atom_site_label_1
_geom_angle_atom_site_label_2
_geom_angle_atom_site_label_3
_geom_angle
C1 P1 C2 101.96(9)
C1 P1 C3 104.48(8)
C2 P1 C3 105.72(8)
C1 P1 Al3 116.34(6)
C2 P1 Al3 114.35(6)
C3 P1 Al3 112.73(6)
N1 Al1 C22 118.28(8)
N1 Al1 N3 107.88(7)
C22 Al1 N3 115.25(8)
N1 Al1 N2 110.19(7)
C22 Al1 N2 117.01(8)
N3 Al1 N2 82.66(6)
N1 Al1 Al2 136.37(5)
C22 Al1 Al2 105.25(7)
N3 Al1 Al2 45.16(5)
N2 Al1 Al2 45.55(4)
C27 Al3 C25 117.27(15)
C27 Al3 C26 116.59(16)
C25 Al3 C26 117.39(12)
C27 Al3 P1 101.32(9)
C25 Al3 P1 99.23(7)
C26 Al3 P1 99.28(8)
C24 Al2 C23 117.82(9)
C24 Al2 N3 115.08(8)
C23 Al2 N3 110.61(8)
C24 Al2 N2 113.97(8)
C23 Al2 N2 112.04(8)
N3 Al2 N2 82.02(6)
C24 Al2 Al1 143.78(7)
C23 Al2 Al1 98.40(7)
N3 Al2 Al1 44.62(4)
N2 Al2 Al1 45.36(4)
C16 N3 C3 110.05(13)
C16 N3 Al1 120.93(11)
C3 N3 Al1 109.30(10)
C16 N3 Al2 113.27(11)
C3 N3 Al2 111.68(11)
Al1 N3 Al2 90.22(6)
N2 C2 P1 115.37(12)
C10 N2 C2 110.14(14)
C10 N2 Al1 123.89(12)
C2 N2 Al1 110.56(11)
C10 N2 Al2 114.60(11)
C2 N2 Al2 105.82(10)
Al1 N2 Al2 89.09(6)
C4 N1 C1 114.70(14)
C4 N1 Al1 125.89(12)
C1 N1 Al1 118.88(11)
C17 C16 C21 119.02(17)
C17 C16 N3 121.51(16)
C21 C16 N3 119.46(16)
N1 C1 P1 112.73(12)
C11 C10 C15 118.15(19)
C11 C10 N2 120.23(17)
C15 C10 N2 121.61(18)
C9 C4 C5 117.09(18)
C9 C4 N1 122.53(17)
C5 C4 N1 120.38(17)
N3 C3 P1 114.41(12)
C20 C21 C16 120.3(2)
C16 C17 C18 120.31(19)
C14 C13 C12 119.0(2)
C10 C11 C12 120.7(2)
C19 C20 C21 120.6(2)
C6 C5 C4 121.2(2)
C8 C7 C6 118.7(2)
C19 C18 C17 120.5(2)
C10 C15 C14 120.4(2)
C8 C9 C4 121.2(2)
C7 C6 C5 120.7(2)
C20 C19 C18 119.14(19)
C7 C8 C9 121.1(2)
C13 C14 C15 121.0(2)
C13 C12 C11 120.7(2)

loop_
_geom_bond_atom_site_label_1
_geom_bond_atom_site_label_2
_geom_bond_distance
P1 C1 1.8222(18)
P1 C2 1.8328(19)
P1 C3 1.8426(18)
P1 Al3 2.5151(7)
Al1 N1 1.8253(16)
Al1 C22 1.9474(19)
Al1 N3 1.9645(15)
Al1 N2 1.9903(16)
Al1 Al2 2.7969(8)
Al3 C27 1.946(3)
Al3 C25 1.960(2)
Al3 C26 1.966(3)
Al2 C24 1.945(2)
Al2 C23 1.947(2)
Al2 N3 1.9833(16)
Al2 N2 1.9970(15)
N3 C16 1.453(2)
N3 C3 1.499(2)
C2 N2 1.511(2)
N2 C10 1.457(2)
N1 C4 1.412(2)
N1 C1 1.463(2)
C16 C17 1.376(3)
C16 C21 1.383(3)
C10 C11 1.380(3)
C10 C15 1.381(3)
C4 C9 1.391(3)
C4 C5 1.395(3)
C21 C20 1.381(3)
C17 C18 1.388(3)
C13 C14 1.364(4)
C13 C12 1.366(4)
C11 C12 1.389(3)
C20 C19 1.376(3)
C5 C6 1.383(3)
C7 C8 1.372(3)
C7 C6 1.376(3)
C18 C19 1.374(3)
C15 C14 1.388(3)
C9 C8 1.379(3)
